data_2242777
loop_
_publ_author_name
'Brugman, Sander J. T.'
'Engwerda, Anthonius H. J.'
'Kalkman, Emma'
'de Ronde, Erik'
'Tinnemans, Paul'
'Vlieg, Elias'

_publ_section_title
;
 The crystal structures of four dimethoxybenzaldehyde isomers
;
_journal_issue 1
_journal_name_full 'Acta Crystallographica Section E'
_journal_page_first 38
_journal_page_last 42
_journal_paper_doi 10.1107/S2056989018017152
_journal_volume 75
_journal_year 2019
_chemical_formula_iupac 'C9 H10 O3'
_chemical_formula_moiety 'C9 H10 O3'
_chemical_formula_sum 'C9 H10 O3'
_chemical_formula_weight 166.17
_chemical_melting_point 341
_chemical_name_systematic 2,4-Dimethoxybenzaldehyde
_space_group_crystal_system monoclinic
_space_group_IT_number 14
_space_group_name_Hall '-P 2ybc'
_space_group_name_H-M_alt 'P 1 21/c 1'
_symmetry_space_group_name_Hall '-P 2ybc'
_symmetry_space_group_name_H-M 'P 1 21/c 1'
_atom_sites_solution_hydrogens geom
_atom_sites_solution_primary direct
_atom_sites_solution_secondary difmap
_audit_creation_method SHELXL-2016/6
_cell_angle_alpha 90
_cell_angle_beta 113.8388(19)
_cell_angle_gamma 90
_cell_formula_units_Z 4
_cell_length_a 15.1575(8)
_cell_length_b 3.9638(2)
_cell_length_c 14.6181(8)
_cell_measurement_reflns_used 9286
_cell_measurement_temperature 150(2)
_cell_measurement_theta_max 30.5
_cell_measurement_theta_min 2.8
_cell_volume 803.35(7)
_computing_cell_refinement
;
PEAKREF (Schreurs, 2013)
;
_computing_data_collection
;
APEX3 (Bruker, 2012)
;
_computing_data_reduction
;
SAINT (Bruker, 2012)
;
_computing_molecular_graphics
;
PLATON (Spek, 2009), <i>ShelXLe</i> (H\"ubschle <i>et al.</i>,
2011)
;
_computing_structure_refinement
;
<i>SHELXL2016/6</i> (Sheldrick, 2015b)
;
_computing_structure_solution
;
<i>SHELXT2014/4</i> (Sheldrick, 2015a)
;
_diffrn_ambient_temperature 150(2)
_diffrn_detector_area_resol_mean 10.4
_diffrn_measured_fraction_theta_full 0.999
_diffrn_measured_fraction_theta_max 0.999
_diffrn_measurement_device 'Bruker D8 Quest APEX3'
_diffrn_measurement_method '\f and \w scans'
_diffrn_radiation_monochromator graphite
_diffrn_radiation_type MoK\a
_diffrn_radiation_wavelength 0.71073
_diffrn_reflns_av_R_equivalents 0.0199
_diffrn_reflns_av_unetI/netI 0.0134
_diffrn_reflns_limit_h_max 21
_diffrn_reflns_limit_h_min -21
_diffrn_reflns_limit_k_max 5
_diffrn_reflns_limit_k_min -5
_diffrn_reflns_limit_l_max 19
_diffrn_reflns_limit_l_min -20
_diffrn_reflns_number 15236
_diffrn_reflns_theta_full 25.242
_diffrn_reflns_theta_max 30.503
_diffrn_reflns_theta_min 2.797
_diffrn_source 'sealed tube'
_exptl_absorpt_coefficient_mu 0.103
_exptl_absorpt_correction_T_max 0.7461
_exptl_absorpt_correction_T_min 0.6851
_exptl_absorpt_correction_type multi-scan
_exptl_absorpt_process_details
;
(SADABS; Krause et al., 2015)
;
_exptl_crystal_colour colourless
_exptl_crystal_density_diffrn 1.374
_exptl_crystal_description block
_exptl_crystal_F_000 352
_exptl_crystal_size_max 0.496
_exptl_crystal_size_mid 0.428
_exptl_crystal_size_min 0.396
_refine_diff_density_max 0.397
_refine_diff_density_min -0.238
_refine_ls_extinction_method none
_refine_ls_goodness_of_fit_ref 1.029
_refine_ls_hydrogen_treatment constr
_refine_ls_matrix_type full
_refine_ls_number_parameters 111
_refine_ls_number_reflns 2461
_refine_ls_number_restraints 0
_refine_ls_restrained_S_all 1.029
_refine_ls_R_factor_all 0.0442
_refine_ls_R_factor_gt 0.0392
_refine_ls_shift/su_max 0.000
_refine_ls_shift/su_mean 0.000
_refine_ls_structure_factor_coef Fsqd
_refine_ls_weighting_details 'w=1/[\s^2^(Fo^2^)+(0.0714P)^2^+0.1960P] where P=(Fo^2^+2Fc^2^)/3'
_refine_ls_weighting_scheme calc
_refine_ls_wR_factor_gt 0.1123
_refine_ls_wR_factor_ref 0.1174
_reflns_number_gt 2171
_reflns_number_total 2461
_reflns_threshold_expression 'I > 2\s(I)'
_cod_data_source_file zp2031sup1.cif
_cod_data_source_block 2,4DMBz
_cod_database_code 2242777
_shelx_space_group_comment
;
The symmetry employed for this shelxl refinement is uniquely defined
by the following loop, which should always be used as a source of
symmetry information in preference to the above space-group names.
They are only intended as comments.
;
_shelx_estimated_absorpt_t_min 0.951
_shelx_estimated_absorpt_t_max 0.960

loop_
_space_group_symop_operation_xyz
'x, y, z'
'-x, y+1/2, -z+1/2'
'-x, -y, -z'
'x, -y-1/2, z-1/2'

loop_
_atom_site_type_symbol
_atom_site_label
_atom_site_fract_x
_atom_site_fract_y
_atom_site_fract_z
_atom_site_U_iso_or_equiv
_atom_site_adp_type
_atom_site_calc_flag
_atom_site_occupancy
O O01 0.08102(5) 0.65429(18) 0.10801(5) 0.02325(16) Uani d 1
O O02 0.39771(5) 0.76391(19) 0.37610(5) 0.02571(17) Uani d 1
O O03 0.31680(6) 0.2357(2) 0.56154(5) 0.0358(2) Uani d 1
C C04 0.30419(6) 0.6579(2) 0.33618(6) 0.01822(17) Uani d 1
C C05 0.27290(6) 0.4771(2) 0.40045(6) 0.01952(18) Uani d 1
C C06 0.14709(6) 0.6063(2) 0.20292(6) 0.01766(17) Uani d 1
C C07 0.24207(6) 0.7210(2) 0.23720(6) 0.01809(17) Uani d 1
H H07 0.263957 0.839754 0.193881 0.022 Uiso calc 1
C C08 0.11380(6) 0.4292(2) 0.26563(6) 0.01980(18) Uani d 1
H H08 0.048785 0.354354 0.241536 0.024 Uiso calc 1
C C09 0.17672(6) 0.3653(2) 0.36266(6) 0.02020(18) Uani d 1
H H09 0.154643 0.242605 0.405167 0.024 Uiso calc 1
C C10 0.11345(7) 0.8119(2) 0.03878(7) 0.02355(19) Uani d 1
H H10A 0.133339 1.044263 0.060154 0.035 Uiso calc 1
H H10B 0.060848 0.813520 -0.028047 0.035 Uiso calc 1
H H10C 0.168300 0.685728 0.036939 0.035 Uiso calc 1
C C11 0.33908(7) 0.3954(3) 0.50273(7) 0.0272(2) Uani d 1
H H11 0.403821 0.471787 0.524941 0.033 Uiso calc 1
C C12 0.43374(7) 0.9262(3) 0.31058(8) 0.0276(2) Uani d 1
H H12A 0.425511 0.776125 0.254432 0.041 Uiso calc 1
H H12B 0.502361 0.977611 0.347363 0.041 Uiso calc 1
H H12C 0.397996 1.135995 0.285113 0.041 Uiso calc 1

loop_
_atom_site_aniso_label
_atom_site_aniso_U_11
_atom_site_aniso_U_22
_atom_site_aniso_U_33
_atom_site_aniso_U_12
_atom_site_aniso_U_13
_atom_site_aniso_U_23
O01 0.0204(3) 0.0285(3) 0.0187(3) -0.0020(2) 0.0057(2) 0.0016(2)
O02 0.0180(3) 0.0327(4) 0.0249(3) -0.0049(3) 0.0071(2) 0.0042(3)
O03 0.0340(4) 0.0489(5) 0.0239(3) -0.0020(3) 0.0111(3) 0.0108(3)
C04 0.0169(3) 0.0182(4) 0.0204(4) 0.0001(3) 0.0084(3) -0.0010(3)
C05 0.0211(4) 0.0201(4) 0.0186(4) 0.0008(3) 0.0093(3) 0.0001(3)
C06 0.0189(4) 0.0163(3) 0.0181(3) 0.0013(3) 0.0077(3) -0.0022(3)
C07 0.0194(4) 0.0176(3) 0.0194(4) 0.0003(3) 0.0100(3) -0.0001(3)
C08 0.0191(4) 0.0194(4) 0.0229(4) -0.0016(3) 0.0106(3) -0.0018(3)
C09 0.0229(4) 0.0198(4) 0.0218(4) -0.0003(3) 0.0131(3) 0.0000(3)
C10 0.0269(4) 0.0249(4) 0.0188(4) -0.0002(3) 0.0092(3) 0.0011(3)
C11 0.0251(4) 0.0335(5) 0.0215(4) -0.0011(4) 0.0078(3) 0.0034(3)
C12 0.0215(4) 0.0296(5) 0.0337(5) -0.0017(3) 0.0134(4) 0.0068(4)

loop_
_atom_type_symbol
_atom_type_description
_atom_type_scat_dispersion_real
_atom_type_scat_dispersion_imag
_atom_type_scat_source
C C 0.0033 0.0016 'International Tables Vol C Tables 4.2.6.8 and 6.1.1.4'
H H 0.0000 0.0000 'International Tables Vol C Tables 4.2.6.8 and 6.1.1.4'
O O 0.0106 0.0060 'International Tables Vol C Tables 4.2.6.8 and 6.1.1.4'

loop_
_geom_angle_atom_site_label_1
_geom_angle_atom_site_label_2
_geom_angle_atom_site_label_3
_geom_angle
C06 O01 C10 117.43(7)
C04 O02 C12 117.63(7)
O02 C04 C07 122.59(7)
O02 C04 C05 116.35(7)
C07 C04 C05 121.05(7)
C09 C05 C04 118.29(7)
C09 C05 C11 120.43(8)
C04 C05 C11 121.24(8)
O01 C06 C07 123.34(8)
O01 C06 C08 115.29(7)
C07 C06 C08 121.37(8)
C04 C07 C06 118.72(8)
C04 C07 H07 120.6
C06 C07 H07 120.6
C09 C08 C06 118.95(8)
C09 C08 H08 120.5
C06 C08 H08 120.5
C08 C09 C05 121.60(8)
C08 C09 H09 119.2
C05 C09 H09 119.2
O01 C10 H10A 109.5
O01 C10 H10B 109.5
H10A C10 H10B 109.5
O01 C10 H10C 109.5
H10A C10 H10C 109.5
H10B C10 H10C 109.5
O03 C11 C05 124.40(9)
O03 C11 H11 117.8
C05 C11 H11 117.8
O02 C12 H12A 109.5
O02 C12 H12B 109.5
H12A C12 H12B 109.5
O02 C12 H12C 109.5
H12A C12 H12C 109.5
H12B C12 H12C 109.5

loop_
_geom_bond_atom_site_label_1
_geom_bond_atom_site_label_2
_geom_bond_distance
O01 C06 1.3567(10)
O01 C10 1.4347(11)
O02 C04 1.3629(10)
O02 C12 1.4326(11)
O03 C11 1.2201(12)
C04 C07 1.3934(11)
C04 C05 1.4077(11)
C05 C09 1.4057(12)
C05 C11 1.4608(12)
C06 C07 1.3954(11)
C06 C08 1.4007(11)
C07 H07 0.9500
C08 C09 1.3756(12)
C08 H08 0.9500
C09 H09 0.9500
C10 H10A 0.9800
C10 H10B 0.9800
C10 H10C 0.9800
C11 H11 0.9500
C12 H12A 0.9800
C12 H12B 0.9800
C12 H12C 0.9800

loop_
_geom_torsion_atom_site_label_1
_geom_torsion_atom_site_label_2
_geom_torsion_atom_site_label_3
_geom_torsion_atom_site_label_4
_geom_torsion
C12 O02 C04 C07 -4.23(12)
C12 O02 C04 C05 175.40(8)
O02 C04 C05 C09 179.48(8)
C07 C04 C05 C09 -0.88(13)
O02 C04 C05 C11 -2.82(13)
C07 C04 C05 C11 176.82(8)
C10 O01 C06 C07 4.17(12)
C10 O01 C06 C08 -175.43(7)
O02 C04 C07 C06 -179.28(8)
C05 C04 C07 C06 1.10(12)
O01 C06 C07 C04 -179.94(7)
C08 C06 C07 C04 -0.36(12)
O01 C06 C08 C09 179.01(7)
C07 C06 C08 C09 -0.60(12)
C06 C08 C09 C05 0.83(13)
C04 C05 C09 C08 -0.11(13)
C11 C05 C09 C08 -177.83(8)
C09 C05 C11 O03 -1.27(16)
C04 C05 C11 O03 -178.93(10)

_cod_database_fobs_code 2242777
